data_2008189
loop_
_publ_author_name
'Tsuchimoto, Masanobu'
'Ohba, Shigeru'

_publ_section_title '[<i>N</i>,<i>N</i>'-Bis(salicylidene)ethylenediamine](isothiocyanato)oxovanadium(V)'
_journal_issue 2
_journal_name_full 'Acta Crystallographica Section C'
_journal_page_first IUC9900008
_journal_paper_doi 10.1107/S0108270199099898
_journal_volume 55
_journal_year 1999
_chemical_formula_iupac '[V (C16 H14 N2 O2) (N C S) O]'
_chemical_formula_moiety 'C17 H14 N3 O3 S V '
_chemical_formula_structural '(V O (C16 H14 N2 O2) (N C S))'
_chemical_formula_sum 'C17 H14 N3 O3 S V'
_chemical_formula_weight 391.32
_chemical_name_common (N,N'-disalicylideneethylenediamine)(isothiocyanato)oxovanadium(V)
_space_group_IT_number 14
_symmetry_cell_setting monoclinic
_symmetry_space_group_name_Hall '-P 2yn'
_symmetry_space_group_name_H-M 'P 1 21/n 1'
_cell_angle_alpha 90
_cell_angle_beta 106.34(2)
_cell_angle_gamma 90
_cell_formula_units_Z 8
_cell_length_a 14.436(3)
_cell_length_b 28.732(3)
_cell_length_c 8.592(2)
_cell_measurement_reflns_used 25
_cell_measurement_temperature 297
_cell_measurement_theta_max 14.0
_cell_measurement_theta_min 13.4
_cell_volume 3419.8(12)
_computing_cell_refinement
;
MSC/AFC Diffractometer Control Software
;
_computing_data_collection
;
MSC/AFC Diffractometer Control Software
(Molecular Structure Corporation, 1993)
;
_computing_data_reduction 'TEXSAN (Molecular Structure Corporation/Rigaku Corporation, 1998)'
_computing_molecular_graphics 'ORTEPII (Johnson, 1976)'
_computing_publication_material TEXSAN
_computing_structure_refinement TEXSAN
_computing_structure_solution 'SIR92 (Altomare et al., 1994)'
_diffrn_ambient_temperature 297
_diffrn_measurement_device_type 'Rigaku AFC-5'
_diffrn_measurement_method \w
_diffrn_radiation_monochromator graphite
_diffrn_radiation_source 'shield tube'
_diffrn_radiation_type 'Mo K\a'
_diffrn_radiation_wavelength 0.71073
_diffrn_reflns_av_R_equivalents 0.030
_diffrn_reflns_av_sigmaI/netI 0.094
_diffrn_reflns_limit_h_max 11
_diffrn_reflns_limit_h_min 0
_diffrn_reflns_limit_k_max 37
_diffrn_reflns_limit_k_min 0
_diffrn_reflns_limit_l_max 19
_diffrn_reflns_limit_l_min -19
_diffrn_reflns_number 6608
_diffrn_reflns_reduction_process 'Lp corrections applied'
_diffrn_reflns_theta_max 27.5
_diffrn_reflns_theta_min 2.0
_diffrn_standards_decay_% 0
_diffrn_standards_interval_count 100
_diffrn_standards_number 3
_exptl_absorpt_coefficient_mu 0.723
_exptl_absorpt_correction_T_max 0.913
_exptl_absorpt_correction_T_min 0.724
_exptl_absorpt_correction_type integration
_exptl_absorpt_process_details '(Coppens et al., 1965)'
_exptl_crystal_colour 'dark green'
_exptl_crystal_density_diffrn 1.520
_exptl_crystal_density_method 'not measured'
_exptl_crystal_description prism
_exptl_crystal_F_000 1600.00
_exptl_crystal_size_max 0.50
_exptl_crystal_size_mid 0.40
_exptl_crystal_size_min 0.13
_refine_diff_density_max 0.53
_refine_diff_density_min -0.71
_refine_ls_extinction_method none
_refine_ls_goodness_of_fit_ref 1.095
_refine_ls_hydrogen_treatment refU
_refine_ls_matrix_type full
_refine_ls_number_constraints 0
_refine_ls_number_parameters 479
_refine_ls_number_reflns 6313
_refine_ls_number_restraints 0
_refine_ls_R_factor_all 0.123
_refine_ls_R_factor_gt 0.051
_refine_ls_shift/su_max 0.001
_refine_ls_shift/su_mean 0.000
_refine_ls_structure_factor_coef F
_refine_ls_weighting_details 'w = 1/[\s^2^(Fo) + 0.00130|Fo|^2^]'
_refine_ls_weighting_scheme calc
_refine_ls_wR_factor_ref 0.081
_reflns_number_gt 3537
_reflns_number_total 6313
_reflns_threshold_expression I>2\s(I)
_cod_data_source_file qa0085.cif
_cod_data_source_block 1
_cod_original_cell_volume 3420.0(9)
_cod_original_sg_symbol_H-M 'P 21/n'
_cod_original_formula_sum 'C17 H14 N3 O3 S V '
_cod_database_code 2008189

loop_
_symmetry_equiv_pos_as_xyz
x,y,z
1/2-x,1/2+y,1/2-z
-x,-y,-z
1/2+x,1/2-y,1/2+z

loop_
_atom_site_label
_atom_site_fract_x
_atom_site_fract_y
_atom_site_fract_z
_atom_site_U_iso_or_equiv
_atom_site_adp_type
_atom_site_occupancy
_atom_site_type_symbol
V1 0.68730(6) 0.47838(3) 1.37954(9) 0.0443(2) Uani 1.00 V
V2 0.54923(7) 0.24297(3) 0.98780(10) 0.0508(3) Uani 1.00 V
S3 0.94550(10) 0.44390(6) 1.1254(2) 0.0632(5) Uani 1.00 S
S4 0.81350(10) 0.16746(8) 0.8270(2) 0.0929(7) Uani 1.00 S
O5 0.5927(2) 0.49620(10) 1.4185(4) 0.0600(10) Uani 1.00 O
O6 0.6602(2) 0.49660(10) 1.1679(4) 0.0532(10) Uani 1.00 O
O7 0.6714(3) 0.41540(10) 1.3823(4) 0.0550(10) Uani 1.00 O
O8 0.4565(3) 0.27230(10) 0.9888(4) 0.0640(10) Uani 1.00 O
O9 0.5757(3) 0.21500(10) 1.1865(4) 0.0560(10) Uani 1.00 O
O10 0.6342(3) 0.29150(10) 0.9987(4) 0.0570(10) Uani 1.00 O
N11 0.7505(3) 0.54330(10) 1.4357(4) 0.0460(10) Uani 1.00 N
N12 0.7692(3) 0.47070(10) 1.6211(4) 0.0450(10) Uani 1.00 N
N13 0.8329(3) 0.46030(10) 1.3349(5) 0.0570(10) Uani 1.00 N
N14 0.4706(3) 0.18280(10) 0.8981(5) 0.0560(10) Uani 1.00 N
N15 0.5149(3) 0.2507(2) 0.7374(5) 0.0610(10) Uani 1.00 N
N16 0.6692(4) 0.2001(2) 0.9512(7) 0.073(2) Uani 1.00 N
C17 0.6315(3) 0.5377(2) 1.0976(5) 0.0430(10) Uani 1.00 C
C18 0.5803(4) 0.5394(2) 0.9349(6) 0.053(2) Uani 1.00 C
C19 0.5536(4) 0.5817(2) 0.8602(6) 0.055(2) Uani 1.00 C
C20 0.5772(4) 0.6228(2) 0.9448(7) 0.059(2) Uani 1.00 C
C21 0.6311(4) 0.6215(2) 1.1032(7) 0.053(2) Uani 1.00 C
C22 0.6592(4) 0.5793(2) 1.1835(6) 0.0460(10) Uani 1.00 C
C23 0.7231(4) 0.5791(2) 1.3468(6) 0.050(2) Uani 1.00 C
C24 0.8227(4) 0.5475(2) 1.5941(6) 0.059(2) Uani 1.00 C
C25 0.7932(4) 0.5150(2) 1.7079(6) 0.058(2) Uani 1.00 C
C26 0.8017(3) 0.4324(2) 1.6927(5) 0.0470(10) Uani 1.00 C
C27 0.7827(3) 0.3868(2) 1.6230(5) 0.0470(10) Uani 1.00 C
C28 0.8240(4) 0.3476(2) 1.7142(7) 0.065(2) Uani 1.00 C
C29 0.8052(5) 0.3038(2) 1.6541(8) 0.078(2) Uani 1.00 C
C30 0.7410(5) 0.2969(2) 1.5027(7) 0.072(2) Uani 1.00 C
C31 0.6967(4) 0.3343(2) 1.4105(6) 0.060(2) Uani 1.00 C
C32 0.7167(4) 0.3794(2) 1.4694(5) 0.0470(10) Uani 1.00 C
C33 0.8786(4) 0.4542(2) 1.2460(6) 0.0470(10) Uani 1.00 C
C34 0.5832(4) 0.1708(2) 1.2376(6) 0.050(2) Uani 1.00 C
C35 0.6350(4) 0.1602(2) 1.3942(6) 0.060(2) Uani 1.00 C
C36 0.6406(5) 0.1148(2) 1.4501(7) 0.068(2) Uani 1.00 C
C37 0.5937(5) 0.0796(2) 1.3512(8) 0.067(2) Uani 1.00 C
C38 0.5422(4) 0.0892(2) 1.1950(7) 0.062(2) Uani 1.00 C
C39 0.5365(4) 0.1347(2) 1.1337(6) 0.051(2) Uani 1.00 C
C40 0.4777(4) 0.1433(2) 0.9728(7) 0.060(2) Uani 1.00 C
C41 0.4094(5) 0.1868(2) 0.7310(7) 0.076(2) Uani 1.00 C
C42 0.4705(5) 0.2101(2) 0.6395(7) 0.080(2) Uani 1.00 C
C43 0.5183(4) 0.2901(2) 0.6698(6) 0.060(2) Uani 1.00 C
C44 0.5599(4) 0.3324(2) 0.7544(6) 0.052(2) Uani 1.00 C
C45 0.5432(4) 0.3750(2) 0.6699(6) 0.058(2) Uani 1.00 C
C46 0.5834(4) 0.4150(2) 0.7430(7) 0.061(2) Uani 1.00 C
C47 0.6436(4) 0.4138(2) 0.9003(7) 0.057(2) Uani 1.00 C
C48 0.6615(4) 0.3725(2) 0.9851(6) 0.052(2) Uani 1.00 C
C49 0.6178(4) 0.3315(2) 0.9150(6) 0.0470(10) Uani 1.00 C
C50 0.7297(5) 0.1869(2) 0.9017(6) 0.056(2) Uani 1.00 C
H18 0.5630 0.5108 0.8736 0.040(10) Uiso 1.00 H
H19 0.5179 0.5827 0.7462 0.040(10) Uiso 1.00 H
H20 0.5544 0.6521 0.8932 0.060(10) Uiso 1.00 H
H21 0.6512 0.6502 1.1613 0.050(10) Uiso 1.00 H
H23 0.7468 0.6087 1.3933 0.090(10) Uiso 1.00 H
H24A 0.8279 0.5792 1.6303 0.050(10) Uiso 1.00 H
H24B 0.8863 0.5388 1.5839 0.040(10) Uiso 1.00 H
H25A 0.7365 0.5272 1.7354 0.040(10) Uiso 1.00 H
H25B 0.8423 0.5108 1.8082 0.070(10) Uiso 1.00 H
H26 0.8421 0.4345 1.8024 0.070(10) Uiso 1.00 H
H28 0.8675 0.3518 1.8215 0.070(10) Uiso 1.00 H
H29 0.8374 0.2771 1.7160 0.070(10) Uiso 1.00 H
H30 0.7279 0.2655 1.4610 0.080(10) Uiso 1.00 H
H31 0.6508 0.3292 1.3054 0.080(10) Uiso 1.00 H
H35 0.6664 0.1848 1.4657 0.040(10) Uiso 1.00 H
H36 0.6773 0.1080 1.5601 0.050(10) Uiso 1.00 H
H37 0.5978 0.0484 1.3936 0.100(10) Uiso 1.00 H
H38 0.5101 0.0639 1.1239 0.060(10) Uiso 1.00 H
H40 0.4396 0.1181 0.9129 0.050(10) Uiso 1.00 H
H41A 0.3523 0.2058 0.7264 0.080(10) Uiso 1.00 H
H41B 0.3851 0.1569 0.6866 0.090(10) Uiso 1.00 H
H42A 0.4351 0.2189 0.5325 0.090(10) Uiso 1.00 H
H42B 0.5208 0.1883 0.6283 0.13(2) Uiso 1.00 H
H43 0.4934 0.2918 0.5532 0.080(10) Uiso 1.00 H
H45 0.5030 0.3759 0.5598 0.070(10) Uiso 1.00 H
H46 0.5708 0.4440 0.6849 0.080(10) Uiso 1.00 H
H47 0.6727 0.4426 0.9511 0.050(10) Uiso 1.00 H
H48 0.7055 0.3717 1.0944 0.060(10) Uiso 1.00 H

loop_
_atom_site_aniso_label
_atom_site_aniso_U_11
_atom_site_aniso_U_22
_atom_site_aniso_U_33
_atom_site_aniso_U_12
_atom_site_aniso_U_13
_atom_site_aniso_U_23
V1 0.0490(6) 0.0390(4) 0.0377(4) -0.0005(4) 0.0007(3) 0.0000(3)
V2 0.0654(7) 0.0386(4) 0.0442(5) -0.0042(4) 0.0087(4) -0.0053(4)
S3 0.0583(10) 0.0850(10) 0.0443(7) 0.0037(8) 0.0111(6) -0.0018(7)
S4 0.0740(10) 0.119(2) 0.0880(10) 0.0120(10) 0.0250(10) -0.0170(10)
O5 0.048(2) 0.056(2) 0.074(2) 0.002(2) 0.011(2) -0.001(2)
O6 0.069(2) 0.039(2) 0.040(2) 0.005(2) -0.005(2) 0.0030(10)
O7 0.069(2) 0.041(2) 0.043(2) -0.006(2) -0.005(2) 0.0030(10)
O8 0.078(3) 0.052(2) 0.062(2) 0.006(2) 0.017(2) -0.003(2)
O9 0.080(3) 0.037(2) 0.044(2) -0.007(2) 0.008(2) -0.0010(10)
O10 0.068(3) 0.048(2) 0.047(2) -0.011(2) 0.005(2) 0.004(2)
N11 0.049(3) 0.046(2) 0.040(2) -0.004(2) 0.006(2) -0.002(2)
N12 0.046(3) 0.052(2) 0.035(2) -0.003(2) 0.008(2) -0.004(2)
N13 0.071(3) 0.054(3) 0.049(3) 0.013(2) 0.019(2) 0.005(2)
N14 0.058(3) 0.047(2) 0.057(3) -0.008(2) 0.007(2) -0.010(2)
N15 0.078(3) 0.055(3) 0.045(2) -0.010(2) 0.007(2) -0.007(2)
N16 0.077(4) 0.059(3) 0.086(4) 0.005(3) 0.030(3) -0.005(3)
C17 0.040(3) 0.044(2) 0.044(3) 0.002(2) 0.009(2) 0.008(2)
C18 0.060(4) 0.043(3) 0.050(3) 0.001(2) 0.007(2) 0.005(2)
C19 0.052(4) 0.057(3) 0.051(3) 0.007(2) 0.007(2) 0.015(2)
C20 0.059(4) 0.045(3) 0.071(4) 0.010(3) 0.016(3) 0.022(3)
C21 0.064(4) 0.034(2) 0.065(3) 0.003(2) 0.026(3) 0.003(2)
C22 0.044(3) 0.045(3) 0.052(3) 0.003(2) 0.018(2) 0.002(2)
C23 0.052(3) 0.045(3) 0.053(3) -0.005(2) 0.015(2) -0.006(2)
C24 0.059(4) 0.058(3) 0.049(3) -0.011(3) -0.002(2) -0.010(2)
C25 0.070(4) 0.062(3) 0.038(3) 0.000(3) 0.007(2) -0.008(2)
C26 0.040(3) 0.067(3) 0.031(2) -0.001(2) 0.006(2) 0.002(2)
C27 0.046(3) 0.058(3) 0.035(2) 0.007(2) 0.009(2) 0.007(2)
C28 0.069(4) 0.070(4) 0.055(3) 0.014(3) 0.014(3) 0.016(3)
C29 0.106(5) 0.057(4) 0.066(4) 0.017(3) 0.015(4) 0.021(3)
C30 0.105(5) 0.045(3) 0.067(4) 0.002(3) 0.025(4) 0.004(3)
C31 0.081(4) 0.050(3) 0.048(3) -0.003(3) 0.017(3) 0.009(2)
C32 0.056(3) 0.044(3) 0.041(3) 0.002(2) 0.015(2) 0.005(2)
C33 0.054(4) 0.043(3) 0.037(2) 0.006(2) 0.000(2) 0.004(2)
C34 0.056(4) 0.043(3) 0.055(3) -0.004(2) 0.022(2) -0.001(2)
C35 0.073(4) 0.051(3) 0.054(3) -0.014(3) 0.016(3) 0.000(2)
C36 0.083(5) 0.062(4) 0.059(3) -0.001(3) 0.019(3) 0.012(3)
C37 0.078(4) 0.043(3) 0.086(4) -0.003(3) 0.036(4) 0.010(3)
C38 0.065(4) 0.049(3) 0.077(4) -0.008(3) 0.028(3) -0.006(3)
C39 0.057(4) 0.039(3) 0.060(3) 0.002(2) 0.019(3) 0.000(2)
C40 0.066(4) 0.046(3) 0.068(4) -0.011(3) 0.020(3) -0.020(3)
C41 0.080(5) 0.065(4) 0.066(4) -0.015(3) -0.007(3) -0.008(3)
C42 0.116(6) 0.068(4) 0.047(3) -0.019(4) 0.004(3) -0.012(3)
C43 0.072(4) 0.066(3) 0.039(3) -0.005(3) 0.011(3) 0.000(2)
C44 0.058(4) 0.054(3) 0.047(3) -0.002(2) 0.018(2) 0.000(2)
C45 0.053(4) 0.072(4) 0.047(3) 0.005(3) 0.010(3) 0.010(3)
C46 0.065(4) 0.056(3) 0.067(4) -0.001(3) 0.024(3) 0.012(3)
C47 0.064(4) 0.050(3) 0.064(3) -0.004(3) 0.029(3) -0.002(3)
C48 0.057(4) 0.050(3) 0.050(3) -0.004(2) 0.015(2) 0.000(2)
C49 0.051(3) 0.048(3) 0.046(3) -0.002(2) 0.020(2) -0.001(2)
C50 0.064(4) 0.051(3) 0.045(3) -0.003(3) 0.003(3) 0.000(2)

loop_
_atom_type_symbol
_atom_type_description
_atom_type_scat_dispersion_real
_atom_type_scat_dispersion_imag
_atom_type_scat_source
C C 0.003 0.002
;International Tables for Crystallography
(1992, Vol. C, Tables 4.2.6.8 and 6.1.1.1)
;
V V 0.300 0.529
;International Tables for Crystallography
(1992, Vol. C, Tables 4.2.6.8 and 6.1.1.1)
;
N N 0.006 0.003
;International Tables for Crystallography
(1992, Vol. C, Tables 4.2.6.8 and 6.1.1.1)
;
H H 0.000 0.000
;International Tables for Crystallography
(1992, Vol. C, Table 6.1.1.2)
;
S S 0.125 0.123
;International Tables for Crystallography
(1992, Vol. C, Tables 4.2.6.8 and 6.1.1.1)
;
O O 0.011 0.006
;International Tables for Crystallography
(1992, Vol. C, Tables 4.2.6.8 and 6.1.1.1)
;

loop_
_geom_angle_atom_site_label_1
_geom_angle_atom_site_label_2
_geom_angle_atom_site_label_3
_geom_angle
_geom_angle_publ_flag
O5 V1 O6 99.3(2) no
O5 V1 O7 101.5(2) no
O5 V1 N11 90.5(2) yes
O5 V1 N12 96.0(2) yes
O5 V1 N13 173.4(2) yes
O6 V1 O7 107.70(10) no
O6 V1 N11 86.00(10) no
O6 V1 N12 157.2(2) no
O6 V1 N13 81.3(2) no
O7 V1 N11 159.7(2) no
O7 V1 N12 85.40(10) no
O7 V1 N13 84.5(2) no
N11 V1 N12 77.00(10) yes
N11 V1 N13 83.0(2) no
N12 V1 N13 81.6(2) no
O8 V2 O9 100.6(2) no
O8 V2 O10 98.6(2) no
O8 V2 N14 94.0(2) yes
O8 V2 N15 89.6(2) yes
O8 V2 N16 172.2(2) yes
O9 V2 O10 108.90(10) no
O9 V2 N14 86.0(2) no
O9 V2 N15 160.1(2) no
O9 V2 N16 85.5(2) no
O10 V2 N14 158.2(2) no
O10 V2 N15 86.2(2) no
O10 V2 N16 83.8(2) no
N14 V2 N15 76.2(2) yes
N14 V2 N16 81.5(2) no
N15 V2 N16 83.2(2) no
V1 O6 C17 130.9(3) no
V1 O7 C32 137.0(3) no
V2 O9 C34 134.4(3) no
V2 O10 C49 127.4(3) no
V1 N11 C23 122.9(3) no
V1 N11 C24 116.2(3) no
C23 N11 C24 120.6(4) no
V1 N12 C25 113.6(3) no
V1 N12 C26 126.5(3) no
C25 N12 C26 119.9(4) no
V1 N13 C33 149.7(4) yes
V2 N14 C40 125.6(4) no
V2 N14 C41 114.3(3) no
C40 N14 C41 119.9(4) no
V2 N15 C42 116.4(4) no
V2 N15 C43 122.4(3) no
C42 N15 C43 120.5(5) no
V2 N16 C50 161.7(5) yes
O6 C17 C18 119.9(4) no
O6 C17 C22 120.6(4) no
C18 C17 C22 119.4(4) no
C17 C18 C19 120.1(5) no
C17 C18 H18 119.9 no
C19 C18 H18 119.9 no
C18 C19 C20 121.0(5) no
C18 C19 H19 119.6 no
C20 C19 H19 119.4 no
C19 C20 C21 119.4(4) no
C19 C20 H20 120.3 no
C21 C20 H20 120.4 no
C20 C21 C22 121.4(5) no
C20 C21 H21 119.8 no
C22 C21 H21 118.8 no
C17 C22 C21 118.6(4) no
C17 C22 C23 121.0(4) no
C21 C22 C23 120.1(4) no
N11 C23 C22 126.2(4) no
N11 C23 H23 116.8 no
C22 C23 H23 116.9 no
N11 C24 C25 107.2(4) no
N11 C24 H24A 110.4 no
N11 C24 H24B 109.6 no
C25 C24 H24A 113.0 no
C25 C24 H24B 110.2 no
H24A C24 H24B 106.4 no
N12 C25 C24 106.2(4) no
N12 C25 H25A 109.9 no
N12 C25 H25B 111.0 no
C24 C25 H25A 110.2 no
C24 C25 H25B 113.0 no
H25A C25 H25B 106.6 no
N12 C26 C27 125.6(4) no
N12 C26 H26 117.0 no
C27 C26 H26 117.4 no
C26 C27 C28 119.9(4) no
C26 C27 C32 121.9(4) no
C28 C27 C32 118.0(5) no
C27 C28 C29 121.5(5) no
C27 C28 H28 119.5 no
C29 C28 H28 119.0 no
C28 C29 C30 120.1(5) no
C28 C29 H29 120.6 no
C30 C29 H29 119.3 no
C29 C30 C31 120.5(5) no
C29 C30 H30 119.5 no
C31 C30 H30 120.0 no
C30 C31 C32 120.0(5) no
C30 C31 H31 120.1 no
C32 C31 H31 119.8 no
O7 C32 C27 120.3(4) no
O7 C32 C31 119.9(4) no
C27 C32 C31 119.8(4) no
S3 C33 N13 177.6(4) no
O9 C34 C35 120.0(4) no
O9 C34 C39 120.7(4) no
C35 C34 C39 119.3(5) no
C34 C35 C36 120.6(5) no
C34 C35 H35 119.5 no
C36 C35 H35 119.9 no
C35 C36 C37 120.7(5) no
C35 C36 H36 119.7 no
C37 C36 H36 119.6 no
C36 C37 C38 119.8(5) no
C36 C37 H37 119.1 no
C38 C37 H37 121.1 no
C37 C38 C39 120.9(5) no
C37 C38 H38 119.7 no
C39 C38 H38 119.4 no
C34 C39 C38 118.7(5) no
C34 C39 C40 122.3(4) no
C38 C39 C40 118.8(5) no
N14 C40 C39 125.2(5) no
N14 C40 H40 116.0 no
C39 C40 H40 118.8 no
N14 C41 C42 105.6(5) no
N14 C41 H41A 110.6 no
N14 C41 H41B 111.7 no
C42 C41 H41A 110.0 no
C42 C41 H41B 113.2 no
H41A C41 H41B 105.8 no
N15 C42 C41 106.3(5) no
N15 C42 H42A 111.7 no
N15 C42 H42B 110.2 no
C41 C42 H42A 113.0 no
C41 C42 H42B 109.1 no
H42A C42 H42B 106.6 no
N15 C43 C44 125.1(5) no
N15 C43 H43 117.6 no
C44 C43 H43 117.3 no
C43 C44 C45 118.7(5) no
C43 C44 C49 121.8(5) no
C45 C44 C49 119.5(5) no
C44 C45 C46 120.5(5) no
C44 C45 H45 120.0 no
C46 C45 H45 119.5 no
C45 C46 C47 119.9(5) no
C45 C46 H46 119.9 no
C47 C46 H46 120.2 no
C46 C47 C48 120.6(5) no
C46 C47 H47 119.3 no
C48 C47 H47 120.1 no
C47 C48 C49 120.4(5) no
C47 C48 H48 120.4 no
C49 C48 H48 119.2 no
O10 C49 C44 120.7(4) no
O10 C49 C48 120.3(4) no
C44 C49 C48 118.9(5) no
S4 C50 N16 178.4(5) no

loop_
_geom_bond_atom_site_label_1
_geom_bond_atom_site_label_2
_geom_bond_site_symmetry_1
_geom_bond_site_symmetry_2
_geom_bond_distance
_geom_bond_publ_flag
V1 O5 . . 1.581(4) yes
V1 O6 . . 1.826(3) yes
V1 O7 . . 1.826(3) yes
V1 N11 . . 2.073(4) yes
V1 N12 . . 2.091(4) yes
V1 N13 . . 2.300(5) yes
V2 O8 . . 1.582(4) yes
V2 O9 . . 1.828(3) yes
V2 O10 . . 1.843(3) yes
V2 N14 . . 2.093(4) yes
V2 N15 . . 2.079(4) yes
V2 N16 . . 2.218(6) yes
S3 C33 . . 1.630(6) yes
S4 C50 . . 1.620(7) yes
O6 C17 . . 1.337(5) no
O7 C32 . . 1.334(5) no
O9 C34 . . 1.339(6) no
O10 C49 . . 1.340(6) no
N11 C23 . . 1.275(6) no
N11 C24 . . 1.468(6) no
N12 C25 . . 1.467(6) no
N12 C26 . . 1.284(6) no
N13 C33 . . 1.154(6) yes
N14 C40 . . 1.293(7) no
N14 C41 . . 1.463(7) no
N15 C42 . . 1.475(7) no
N15 C43 . . 1.280(7) no
N16 C50 . . 1.140(7) yes
C17 C18 . . 1.386(6) no
C17 C22 . . 1.405(6) no
C18 C19 . . 1.378(7) no
C18 H18 . . 0.970 no
C19 C20 . . 1.376(7) no
C19 H19 . . 0.971 no
C20 C21 . . 1.365(7) no
C20 H20 . . 0.966 no
C21 C22 . . 1.397(6) no
C21 H21 . . 0.965 no
C22 C23 . . 1.446(7) no
C23 H23 . . 0.963(5) no
C24 C25 . . 1.498(8) no
C24 H24A . . 0.959 no
C24 H24B . . 0.978 no
C25 H25A . . 0.979 no
C25 H25B . . 0.956 no
C26 C27 . . 1.434(7) no
C26 H26 . . 0.961 no
C27 C28 . . 1.406(7) no
C27 C32 . . 1.409(6) no
C28 C29 . . 1.357(8) no
C28 H28 . . 0.966 no
C29 C30 . . 1.383(8) no
C29 H29 . . 0.974 no
C30 C31 . . 1.381(7) no
C30 H30 . . 0.969 no
C31 C32 . . 1.393(7) no
C31 H31 . . 0.969 no
C34 C35 . . 1.377(7) no
C34 C39 . . 1.409(7) no
C35 C36 . . 1.384(7) no
C35 H35 . . 0.961 no
C36 C37 . . 1.372(8) no
C36 H36 . . 0.965 no
C37 C38 . . 1.367(8) no
C37 H37 . . 0.964 no
C38 C39 . . 1.405(7) no
C38 H38 . . 0.978 no
C39 C40 . . 1.425(7) no
C40 H40 . . 0.965 no
C41 C42 . . 1.495(9) no
C41 H41A . . 0.981 no
C41 H41B . . 0.964 no
C42 H42A . . 0.951 no
C42 H42B . . 0.983 no
C43 C44 . . 1.454(7) no
C43 H43 . . 0.965 no
C44 C45 . . 1.408(7) no
C44 C49 . . 1.398(7) no
C45 C46 . . 1.359(8) no
C45 H45 . . 0.961 no
C46 C47 . . 1.387(8) no
C46 H46 . . 0.961 no
C47 C48 . . 1.377(7) no
C47 H47 . . 0.973 no
C48 C49 . . 1.392(7) no
C48 H48 . . 0.975 no

loop_
_geom_torsion_atom_site_label_1
_geom_torsion_atom_site_label_2
_geom_torsion_atom_site_label_3
_geom_torsion_atom_site_label_4
_geom_torsion
_geom_torsion_publ_flag
V1 O6 C17 C18 -154.8(4) no
V1 O6 C17 C22 30.2(7) no
V1 O7 C32 C27 18.0(8) no
V1 O7 C32 C31 -163.9(4) no
V1 N11 C23 C22 -12.3(8) no
V1 N11 C24 C25 -32.1(5) no
V1 N12 C25 C24 -43.4(5) no
V1 N12 C26 C27 -4.3(7) no
V1 N13 C33 S3 -144(11) no
V2 O9 C34 C35 157.9(4) no
V2 O9 C34 C39 -23.5(8) no
V2 O10 C49 C44 -36.1(7) no
V2 O10 C49 C48 146.4(4) no
V2 N14 C40 C39 3.8(8) no
V2 N14 C41 C42 44.5(6) no
V2 N15 C42 C41 34.0(6) no
V2 N15 C43 C44 10.1(8) no
V2 N16 C50 S4 -80(18) no
O5 V1 O6 C17 50.6(4) no
O5 V1 O7 C32 -117.0(5) no
O5 V1 N11 C23 -70.5(4) no
O5 V1 N11 C24 103.1(4) no
O5 V1 N12 C25 -68.3(4) no
O5 V1 N12 C26 114.8(4) no
O5 V1 N13 C33 -110.0(10) no
O6 V1 O7 C32 139.2(5) no
O6 V1 N11 C23 28.8(4) no
O6 V1 N11 C24 -157.5(4) no
O6 V1 N12 C25 63.8(6) no
O6 V1 N12 C26 -113.0(5) no
O6 V1 N13 C33 -14.5(8) no
O6 C17 C18 C19 -177.6(5) no
O6 C17 C22 C21 177.2(5) no
O6 C17 C22 C23 3.1(8) no
O7 V1 O6 C17 155.9(4) no
O7 V1 N11 C23 162.8(5) no
O7 V1 N11 C24 -23.6(7) no
O7 V1 N12 C25 -169.4(4) no
O7 V1 N12 C26 13.7(4) no
O7 V1 N13 C33 94.5(8) no
O7 C32 C27 C26 1.5(8) no
O7 C32 C27 C28 176.1(5) no
O7 C32 C31 C30 -177.8(5) no
O8 V2 O9 C34 121.2(5) no
O8 V2 O10 C49 -44.1(4) no
O8 V2 N14 C40 -117.3(5) no
O8 V2 N14 C41 67.8(4) no
O8 V2 N15 C42 -102.5(5) no
O8 V2 N15 C43 67.5(5) no
O8 V2 N16 C50 57(2) no
O9 V2 O10 C49 -148.4(4) no
O9 V2 N14 C40 -16.9(5) no
O9 V2 N14 C41 168.2(4) no
O9 V2 N15 C42 18.8(8) no
O9 V2 N15 C43 -171.2(5) no
O9 V2 N16 C50 -160.0(10) no
O9 C34 C35 C36 177.9(5) no
O9 C34 C39 C38 -176.8(5) no
O9 C34 C39 C40 -1.8(8) no
O10 V2 O9 C34 -135.8(5) no
O10 V2 N14 C40 117.5(6) no
O10 V2 N14 C41 -57.4(7) no
O10 V2 N15 C42 158.9(5) no
O10 V2 N15 C43 -31.1(5) no
O10 V2 N16 C50 -51.0(10) no
O10 C49 C44 C43 -2.4(8) no
O10 C49 C44 C45 179.4(5) no
O10 C49 C48 C47 -179.0(5) no
N11 V1 O6 C17 -39.3(4) no
N11 V1 O7 C32 8.1(8) no
N11 V1 N12 C25 20.8(3) no
N11 V1 N12 C26 -156.1(5) no
N11 V1 N13 C33 -101.5(8) no
N11 C23 C22 C17 -9.3(8) no
N11 C23 C22 C21 176.6(5) no
N11 C24 C25 N12 46.6(6) yes
N12 V1 O6 C17 -81.1(6) no
N12 V1 O7 C32 -21.8(5) no
N12 V1 N11 C23 -166.6(4) no
N12 V1 N11 C24 7.1(4) no
N12 V1 N13 C33 -179.4(8) no
N12 C26 C27 C28 179.1(5) no
N12 C26 C27 C32 -6.4(8) no
N13 V1 O6 C17 -122.8(4) no
N13 V1 O7 C32 60.2(5) no
N13 V1 N11 C23 110.5(4) no
N13 V1 N11 C24 -75.9(4) no
N13 V1 N12 C25 105.5(4) no
N13 V1 N12 C26 -71.3(4) no
N14 V2 O9 C34 27.9(5) no
N14 V2 O10 C49 80.4(6) no
N14 V2 N15 C42 -8.3(4) no
N14 V2 N15 C43 161.7(5) no
N14 V2 N16 C50 112.0(10) no
N14 C40 C39 C34 9.4(9) no
N14 C40 C39 C38 -175.5(6) no
N14 C41 C42 N15 -48.1(7) yes
N15 V2 O9 C34 1.6(8) no
N15 V2 O10 C49 44.9(4) no
N15 V2 N14 C40 154.1(5) no
N15 V2 N14 C41 -20.8(4) no
N15 V2 N16 C50 35.0(10) no
N15 C43 C44 C45 -168.5(6) no
N15 C43 C44 C49 13.3(9) no
N16 V2 O9 C34 -53.9(5) no
N16 V2 O10 C49 128.5(4) no
N16 V2 N14 C40 69.1(5) no
N16 V2 N14 C41 -105.8(4) no
N16 V2 N15 C42 74.6(5) no
N16 V2 N15 C43 -115.4(5) no
C17 C18 C19 C20 0.1(9) no
C17 C22 C21 C20 0.5(8) no
C18 C17 C22 C21 2.3(7) no
C18 C17 C22 C23 -171.9(5) no
C18 C19 C20 C21 2.7(9) no
C19 C18 C17 C22 -2.5(8) no
C19 C20 C21 C22 -3.0(9) no
C20 C21 C22 C23 174.7(5) no
C22 C23 N11 C24 174.3(5) no
C23 N11 C24 C25 141.7(5) no
C24 C25 N12 C26 133.7(5) no
C25 N12 C26 C27 179.0(5) no
C26 C27 C28 C29 178.0(6) no
C26 C27 C32 C31 -176.6(5) no
C27 C28 C29 C30 -2.0(10) no
C27 C32 C31 C30 0.3(8) no
C28 C27 C32 C31 -2.0(8) no
C28 C29 C30 C31 1.0(10) no
C29 C28 C27 C32 3.2(9) no
C29 C30 C31 C32 0.1(10) no
C34 C35 C36 C37 -0.9(10) no
C34 C39 C38 C37 -1.4(9) no
C35 C34 C39 C38 1.7(8) no
C35 C34 C39 C40 176.8(5) no
C35 C36 C37 C38 1.2(10) no
C36 C35 C34 C39 -0.6(9) no
C36 C37 C38 C39 0.0(9) no
C37 C38 C39 C40 -176.6(5) no
C39 C40 N14 C41 178.5(6) no
C40 N14 C41 C42 -130.7(6) no
C41 C42 N15 C43 -136.2(6) no
C42 N15 C43 C44 179.7(6) no
C43 C44 C45 C46 -177.8(5) no
C43 C44 C49 C48 175.1(5) no
C44 C45 C46 C47 1.9(9) no
C44 C49 C48 C47 3.5(8) no
C45 C44 C49 C48 -3.1(8) no
C45 C46 C47 C48 -1.6(9) no
C46 C45 C44 C49 0.4(8) no
C46 C47 C48 C49 -1.2(8) no
